data_1501943
loop_
_publ_author_name
'Kr\"amer, Katja'
'Leong, Paul'
'Lautens, Mark'

_publ_section_title
;
 Enantioselective palladium-catalyzed carbozincation of cyclopropenes.
;
_journal_issue 4
_journal_name_full 'Organic letters'
_journal_page_first 819
_journal_page_last 821
_journal_paper_doi 10.1021/ol1029904
_journal_volume 13
_journal_year 2011
_chemical_absolute_configuration unk
_chemical_formula_sum 'C20 H20'
_chemical_formula_weight 260.36
_chemical_name_systematic
; 
 ? 
;
_space_group_IT_number 173
_symmetry_cell_setting hexagonal
_symmetry_space_group_name_Hall 'P 6c'
_symmetry_space_group_name_H-M 'P 63'
_atom_sites_solution_hydrogens geom
_atom_sites_solution_primary direct
_atom_sites_solution_secondary difmap
_audit_creation_method SHELXL-97
_cell_angle_alpha 90.00
_cell_angle_beta 90.00
_cell_angle_gamma 120.00
_cell_formula_units_Z 6
_cell_length_a 17.959(2)
_cell_length_b 17.959(2)
_cell_length_c 7.9998(5)
_cell_measurement_reflns_used 8068
_cell_measurement_temperature 150(1)
_cell_measurement_theta_max 25.0
_cell_measurement_theta_min 2.6
_cell_volume 2234.5(4)
_computing_cell_refinement 'Denzo-SMN (Otwinowski & Minor, 1997)'
_computing_data_collection 'Collect (Nonius B.V., 1997-2002)'
_computing_data_reduction Denzo-SMN
_computing_molecular_graphics 'PLATON (Spek, 2003)'
_computing_publication_material 'SHELXTL V6.1'
_computing_structure_refinement 'SHELXTL V6.1 (Sheldrick, 2008)'
_computing_structure_solution 'SIR-92 (Altomare et al., 1994)'
_diffrn_ambient_temperature 150(1)
_diffrn_detector_area_resol_mean 9
_diffrn_measured_fraction_theta_full 0.997
_diffrn_measured_fraction_theta_max 0.997
_diffrn_measurement_device_type 'Nonius KappaCCD'
_diffrn_measurement_method '\f scans and \w scans with \k offsets'
_diffrn_radiation_monochromator graphite
_diffrn_radiation_source 'fine-focus sealed tube'
_diffrn_radiation_type MoK\a
_diffrn_radiation_wavelength 0.71073
_diffrn_reflns_av_R_equivalents 0.1090
_diffrn_reflns_av_sigmaI/netI 0.0814
_diffrn_reflns_limit_h_max 21
_diffrn_reflns_limit_h_min -17
_diffrn_reflns_limit_k_max 18
_diffrn_reflns_limit_k_min -19
_diffrn_reflns_limit_l_max 7
_diffrn_reflns_limit_l_min -9
_diffrn_reflns_number 8068
_diffrn_reflns_theta_full 25.0
_diffrn_reflns_theta_max 25.0
_diffrn_reflns_theta_min 2.6
_exptl_absorpt_coefficient_mu 0.065
_exptl_absorpt_correction_T_max 1.034
_exptl_absorpt_correction_T_min 0.835
_exptl_absorpt_correction_type multi-scan
_exptl_absorpt_process_details
; 
multi-scan from symmetry-related measurements 
 Sortav (Blessing 1995) 
;
_exptl_crystal_colour colourless
_exptl_crystal_density_diffrn 1.161
_exptl_crystal_density_method 'not measured'
_exptl_crystal_description needle
_exptl_crystal_F_000 840
_exptl_crystal_size_max 0.40
_exptl_crystal_size_mid 0.10
_exptl_crystal_size_min 0.08
_refine_diff_density_max 0.227
_refine_diff_density_min -0.180
_refine_diff_density_rms 0.038
_refine_ls_extinction_method none
_refine_ls_goodness_of_fit_ref 1.093
_refine_ls_hydrogen_treatment constr
_refine_ls_matrix_type full
_refine_ls_number_parameters 192
_refine_ls_number_reflns 1418
_refine_ls_number_restraints 3
_refine_ls_restrained_S_all 1.093
_refine_ls_R_factor_all 0.1498
_refine_ls_R_factor_gt 0.0722
_refine_ls_shift/su_max 0.002
_refine_ls_shift/su_mean 0.000
_refine_ls_structure_factor_coef Fsqd
_refine_ls_weighting_details 'calc w=1/[\s^2^(Fo^2^)+(0.0782P)^2^+0.6754P] where P=(Fo^2^+2Fc^2^)/3'
_refine_ls_weighting_scheme calc
_refine_ls_wR_factor_gt 0.1556
_refine_ls_wR_factor_ref 0.1929
_reflns_number_gt 782
_reflns_number_total 1418
_reflns_threshold_expression I>2\s(I)
_cod_data_source_file ol1029904_si_001.cif
_cod_data_source_block k09175
_cod_depositor_comments
;
The following automatic conversions were performed:

'_symmetry_cell_setting' value 'Hexagonal' changed to 'hexagonal'
according to /home/saulius/struct/CIF-dictionaries/cif_core.dic
dictionary named 'cif_core.dic' version 2.4.1 from 2010-06-29.

Automatic conversion script
Id: cif_fix_values 1715 2011-07-08 13:25:40Z adriana 
;
_cod_database_code 1501943

loop_
_symmetry_equiv_pos_as_xyz
'x, y, z'
'-x, -y, z+1/2'
'-y, x-y, z'
'-x+y, -x, z'
'x-y, x, z+1/2'
'y, -x+y, z+1/2'

loop_
_atom_site_label
_atom_site_type_symbol
_atom_site_fract_x
_atom_site_fract_y
_atom_site_fract_z
_atom_site_U_iso_or_equiv
_atom_site_adp_type
_atom_site_occupancy
_atom_site_symmetry_multiplicity
_atom_site_calc_flag
_atom_site_refinement_flags
_atom_site_disorder_assembly
_atom_site_disorder_group
C1 C 0.3382(4) 0.3444(4) 0.1047(8) 0.0589(16) Uani 1 1 d . B .
C2 C 0.3369(4) 0.4147(4) 0.0153(7) 0.0630(16) Uani 1 1 d . . .
C3 C 0.2853(4) 0.4519(4) 0.0356(9) 0.0735(18) Uani 1 1 d . . .
H3A H 0.2415 0.4313 0.1183 0.088 Uiso 1 1 calc R . .
C4 C 0.2998(5) 0.5192(5) -0.0674(10) 0.086(2) Uani 1 1 d . . .
H4A H 0.2658 0.5458 -0.0536 0.103 Uiso 1 1 calc R . .
C5 C 0.3609(6) 0.5487(5) -0.1878(10) 0.088(2) Uani 1 1 d . . .
H5A H 0.3679 0.5946 -0.2576 0.105 Uiso 1 1 calc R . .
C6 C 0.4131(5) 0.5141(4) -0.2118(9) 0.078(2) Uani 1 1 d . . .
H6A H 0.4561 0.5359 -0.2961 0.094 Uiso 1 1 calc R . .
C7 C 0.4014(4) 0.4454(4) -0.1085(7) 0.0655(17) Uani 1 1 d . . .
C8 C 0.4456(4) 0.3963(4) -0.1040(8) 0.0661(17) Uani 1 1 d . . .
C9 C 0.5134(4) 0.4037(5) -0.1995(8) 0.076(2) Uani 1 1 d . . .
H9A H 0.5393 0.4471 -0.2825 0.091 Uiso 1 1 calc R . .
C10 C 0.5422(5) 0.3470(6) -0.1713(10) 0.089(2) Uani 1 1 d . . .
H10A H 0.5876 0.3502 -0.2377 0.106 Uiso 1 1 calc R . .
C11 C 0.5055(5) 0.2844(5) -0.0461(9) 0.085(2) Uani 1 1 d . . .
H11A H 0.5265 0.2460 -0.0266 0.102 Uiso 1 1 calc R . .
C12 C 0.4386(4) 0.2787(5) 0.0491(8) 0.0733(19) Uani 1 1 d . . .
H12A H 0.4137 0.2357 0.1333 0.088 Uiso 1 1 calc R . .
C13 C 0.4072(4) 0.3340(4) 0.0245(8) 0.0633(17) Uani 1 1 d . . .
C14 C 0.2503(5) 0.2709(4) 0.1753(8) 0.0709(19) Uani 1 1 d . B .
H14A H 0.2011 0.2807 0.1539 0.085 Uiso 1 1 calc R . .
C15 C 0.2265(5) 0.1812(5) 0.1686(9) 0.083(2) Uani 1 1 d . . .
H15A H 0.1818 0.1490 0.2538 0.100 Uiso 1 1 calc R A 1
H15B H 0.2773 0.1759 0.1969 0.100 Uiso 1 1 calc R A 1
C16 C 0.1930(7) 0.1411(6) -0.0008(14) 0.115(3) Uani 1 1 d D B 1
H16 H 0.2386 0.1530 -0.0761 0.138 Uiso 0.63(2) 1 calc PR C 1
C17 C 0.1214(10) 0.0965(13) -0.068(3) 0.137(9) Uani 0.63(2) 1 d PD B 1
H17A H 0.0704 0.0801 -0.0055 0.164 Uiso 0.63(2) 1 calc PR C 1
H17B H 0.1177 0.0789 -0.1808 0.164 Uiso 0.63(2) 1 calc PR C 1
H16A H 0.1918 0.0888 -0.0265 0.138 Uiso 0.37(2) 1 calc PR C 2
C17A C 0.1670(19) 0.173(2) -0.109(4) 0.152(16) Uani 0.37(2) 1 d PD B 2
H17C H 0.1675 0.2249 -0.0864 0.182 Uiso 0.37(2) 1 calc PR C 2
H17D H 0.1466 0.1446 -0.2131 0.182 Uiso 0.37(2) 1 calc PR C 2
C18 C 0.3166(4) 0.3357(4) 0.2950(8) 0.0708(19) Uani 1 1 d . . .
H18A H 0.3016 0.3793 0.3359 0.085 Uiso 1 1 calc R B .
C19 C 0.3607(4) 0.3119(5) 0.4225(9) 0.080(2) Uani 1 1 d . B .
H19A H 0.4155 0.3635 0.4549 0.096 Uiso 1 1 calc R . .
H19B H 0.3743 0.2692 0.3750 0.096 Uiso 1 1 calc R . .
C20 C 0.3035(5) 0.2739(5) 0.5777(8) 0.083(2) Uani 1 1 d . . .
H20A H 0.3360 0.2648 0.6659 0.125 Uiso 1 1 calc R B .
H20B H 0.2528 0.2188 0.5485 0.125 Uiso 1 1 calc R . .
H20C H 0.2851 0.3137 0.6176 0.125 Uiso 1 1 calc R . .

loop_
_atom_site_aniso_label
_atom_site_aniso_U_11
_atom_site_aniso_U_22
_atom_site_aniso_U_33
_atom_site_aniso_U_23
_atom_site_aniso_U_13
_atom_site_aniso_U_12
C1 0.050(4) 0.067(4) 0.043(3) 0.000(3) 0.003(3) 0.017(3)
C2 0.070(4) 0.063(4) 0.040(3) -0.004(3) -0.008(3) 0.021(4)
C3 0.080(5) 0.074(5) 0.061(4) -0.013(4) -0.002(4) 0.034(4)
C4 0.119(7) 0.079(5) 0.067(5) -0.012(4) -0.027(5) 0.055(5)
C5 0.113(6) 0.076(5) 0.058(4) -0.002(4) -0.023(5) 0.035(5)
C6 0.085(5) 0.070(5) 0.052(4) 0.004(4) -0.006(4) 0.018(4)
C7 0.064(4) 0.067(4) 0.042(3) -0.004(3) -0.007(3) 0.015(4)
C8 0.060(4) 0.077(4) 0.040(3) -0.006(3) -0.007(3) 0.018(4)
C9 0.064(4) 0.090(5) 0.047(4) -0.005(4) -0.003(4) 0.019(4)
C10 0.078(5) 0.117(6) 0.062(5) -0.019(5) -0.008(4) 0.042(5)
C11 0.091(6) 0.114(6) 0.058(4) -0.007(4) -0.011(4) 0.058(5)
C12 0.072(4) 0.084(5) 0.049(4) -0.005(3) -0.006(4) 0.027(4)
C13 0.069(4) 0.059(4) 0.050(4) -0.004(3) -0.016(3) 0.023(3)
C14 0.081(5) 0.073(5) 0.056(4) -0.002(3) -0.005(3) 0.037(4)
C15 0.095(5) 0.087(6) 0.063(5) 0.004(4) 0.005(4) 0.042(4)
C16 0.118(8) 0.102(7) 0.128(9) -0.034(7) -0.014(7) 0.056(7)
C17 0.18(2) 0.17(2) 0.125(15) -0.070(16) -0.061(16) 0.128(17)
C16A 0.118(8) 0.102(7) 0.128(9) -0.034(7) -0.014(7) 0.056(7)
C17A 0.09(2) 0.22(4) 0.14(3) -0.08(3) -0.07(2) 0.08(3)
C18 0.063(4) 0.075(4) 0.059(4) 0.001(4) 0.001(4) 0.022(3)
C19 0.076(5) 0.093(5) 0.065(4) 0.013(4) 0.001(4) 0.037(4)
C20 0.088(5) 0.102(5) 0.040(3) 0.001(4) 0.003(3) 0.033(4)

loop_
_atom_type_symbol
_atom_type_description
_atom_type_scat_dispersion_real
_atom_type_scat_dispersion_imag
_atom_type_scat_source
C C 0.0033 0.0016 'International Tables Vol C Tables 4.2.6.8 and 6.1.1.4'
H H 0.0000 0.0000 'International Tables Vol C Tables 4.2.6.8 and 6.1.1.4'

loop_
_geom_angle_atom_site_label_1
_geom_angle_atom_site_label_2
_geom_angle_atom_site_label_3
_geom_angle
C2 C1 C13 105.7(5)
C2 C1 C18 116.9(6)
C13 C1 C18 126.2(6)
C2 C1 C14 117.3(6)
C13 C1 C14 126.9(6)
C18 C1 C14 58.0(4)
C3 C2 C7 120.4(6)
C3 C2 C1 131.1(6)
C7 C2 C1 108.5(6)
C4 C3 C2 118.2(7)
C5 C4 C3 122.0(7)
C4 C5 C6 121.7(7)
C5 C6 C7 118.5(7)
C2 C7 C6 119.2(7)
C2 C7 C8 109.6(6)
C6 C7 C8 131.1(6)
C9 C8 C13 122.1(7)
C9 C8 C7 130.5(6)
C13 C8 C7 107.4(6)
C10 C9 C8 118.5(7)
C9 C10 C11 120.8(8)
C12 C11 C10 119.8(8)
C13 C12 C11 121.4(7)
C12 C13 C8 117.3(7)
C12 C13 C1 134.0(6)
C8 C13 C1 108.7(6)
C15 C14 C18 124.1(6)
C15 C14 C1 122.4(6)
C18 C14 C1 60.6(4)
C14 C15 C16 112.9(6)
C17 C16 C15 136.7(14)
C19 C18 C14 122.7(6)
C19 C18 C1 123.9(6)
C14 C18 C1 61.4(4)
C18 C19 C20 110.4(6)

loop_
_geom_bond_atom_site_label_1
_geom_bond_atom_site_label_2
_geom_bond_distance
C1 C2 1.462(9)
C1 C13 1.488(9)
C1 C18 1.560(8)
C1 C14 1.571(9)
C2 C3 1.397(8)
C2 C7 1.410(8)
C3 C4 1.377(9)
C4 C5 1.354(11)
C5 C6 1.373(10)
C6 C7 1.410(9)
C7 C8 1.453(9)
C8 C9 1.386(9)
C8 C13 1.419(9)
C9 C10 1.373(9)
C10 C11 1.400(11)
C11 C12 1.382(10)
C12 C13 1.380(9)
C14 C15 1.446(9)
C14 C18 1.518(9)
C15 C16 1.511(12)
C16 C17 1.246(5)
C18 C19 1.481(9)
C19 C20 1.537(9)
